data_4036836
loop_
_publ_author_name
'Kise, Naoki'
'Hamada, Yusuke'
'Sakurai, Toshihiko'

_publ_section_title
;
 Electroreductive Intermolecular Coupling of Uracils with Aromatic
 Ketones: Synthesis of 6-Substituted and cis-5,6-Disubstituted
 5,6-Dihydro-1,3-dimethyluracils and Their Transformation to 6-Substituted
 1,3-Dimethyluracils, trans-5,6-Disubstituted
 5,6-Dihydro-1,3-dimethyluracils, and 4,5,5-Trisubstituted
 3-Methyloxazolizin-2-ones.
;
_journal_issue 12
_journal_name_full 'The Journal of organic chemistry'
_journal_page_first 5101
_journal_page_last 5119
_journal_paper_doi 10.1021/acs.joc.6b00670
_journal_volume 81
_journal_year 2016
_chemical_formula_moiety 'C15 H16 N2 O2'
_chemical_formula_sum 'C15 H16 N2 O2'
_chemical_formula_weight 256.30
_chemical_melting_point 390.0(10)
_chemical_name_systematic
; 
6-(1H-inden-3-yl)-1,3-dimethyldihydropyrimidine-2,4(1H,3H)-dione
;
_space_group_IT_number 15
_space_group_name_Hall '-C 2yc'
_space_group_name_H-M_alt 'C 1 2/c 1'
_symmetry_cell_setting monoclinic
_symmetry_space_group_name_Hall '-C 2yc'
_symmetry_space_group_name_H-M 'C 1 2/c 1'
_atom_sites_solution_hydrogens geom
_atom_sites_solution_primary direct
_atom_sites_solution_secondary difmap
_audit_creation_method SHELXL-97
_cell_angle_alpha 90.00
_cell_angle_beta 101.270(10)
_cell_angle_gamma 90.00
_cell_formula_units_Z 8
_cell_length_a 23.500(6)
_cell_length_b 7.6180(19)
_cell_length_c 15.349(3)
_cell_measurement_reflns_used 3442
_cell_measurement_temperature 298(2)
_cell_measurement_theta_max 27.4
_cell_measurement_theta_min 3.2
_cell_volume 2694.8(11)
_computing_cell_refinement PROCESS-AUTO
_computing_data_collection PROCESS-AUTO
_computing_data_reduction PROCESS-AUTO
_computing_publication_material yadokari-XG
_computing_structure_refinement 'SHELXL-97 (Sheldrick, 1997)'
_computing_structure_solution 'SHELXS-97 (Sheldrick, 1990)'
_diffrn_ambient_temperature 298(2)
_diffrn_detector_area_resol_mean 10.00
_diffrn_measured_fraction_theta_full 0.990
_diffrn_measured_fraction_theta_max 0.990
_diffrn_measurement_device_type 'Rigaku RAXIS-RAPID'
_diffrn_measurement_method \w
_diffrn_radiation_monochromator graphite
_diffrn_radiation_source 'fine-focus sealed tube'
_diffrn_radiation_type MoK\a
_diffrn_radiation_wavelength 0.71075
_diffrn_reflns_av_R_equivalents 0.0370
_diffrn_reflns_av_sigmaI/netI 0.0336
_diffrn_reflns_limit_h_max 30
_diffrn_reflns_limit_h_min -30
_diffrn_reflns_limit_k_max 9
_diffrn_reflns_limit_k_min -9
_diffrn_reflns_limit_l_max 19
_diffrn_reflns_limit_l_min -19
_diffrn_reflns_number 12516
_diffrn_reflns_theta_full 27.48
_diffrn_reflns_theta_max 27.48
_diffrn_reflns_theta_min 3.05
_exptl_absorpt_coefficient_mu 0.085
_exptl_absorpt_correction_T_max 0.9873
_exptl_absorpt_correction_T_min 0.9587
_exptl_absorpt_correction_type multi-scan
_exptl_absorpt_process_details
;
    Higashi, T. (1995). Program for Absorption Correction.
    Rigaku Corporation, Tokyo, Japan.
;
_exptl_crystal_colour yellow
_exptl_crystal_density_diffrn 1.263
_exptl_crystal_density_method 'not measured'
_exptl_crystal_description block
_exptl_crystal_F_000 1088
_exptl_crystal_size_max 0.50
_exptl_crystal_size_mid 0.40
_exptl_crystal_size_min 0.15
_refine_diff_density_max 0.520
_refine_diff_density_min -0.403
_refine_diff_density_rms 0.036
_refine_ls_extinction_method none
_refine_ls_goodness_of_fit_ref 1.029
_refine_ls_hydrogen_treatment refall
_refine_ls_matrix_type full
_refine_ls_number_parameters 176
_refine_ls_number_reflns 3048
_refine_ls_number_restraints 0
_refine_ls_restrained_S_all 1.029
_refine_ls_R_factor_all 0.0947
_refine_ls_R_factor_gt 0.0527
_refine_ls_shift/su_max 0.000
_refine_ls_shift/su_mean 0.000
_refine_ls_structure_factor_coef Fsqd
_refine_ls_weighting_details 'calc w=1/[\s^2^(Fo^2^)+(0.0872P)^2^+0.0253P] where P=(Fo^2^+2Fc^2^)/3'
_refine_ls_weighting_scheme calc
_refine_ls_wR_factor_gt 0.1419
_refine_ls_wR_factor_ref 0.1552
_reflns_number_gt 1813
_reflns_number_total 3048
_reflns_threshold_expression >2sigma(I)
_cod_data_source_file jo6b00670_si_003.cif
_cod_data_source_block 8e
_cod_depositor_comments
;
The following automatic conversions were performed:

data item '_chemical_melting_point' value '389-391' was changed to
'390.0(10)' -- the average value was taken and precision was
estimated.

Automatic conversion script
Id: cif_fix_values 6909 2019-04-08 15:41:33Z antanas 
;
_cod_original_sg_symbol_H-M 'C 2/c'
_cod_database_code 4036836

loop_
_symmetry_equiv_pos_as_xyz
'x, y, z'
'-x, y, -z+1/2'
'x+1/2, y+1/2, z'
'-x+1/2, y+1/2, -z+1/2'
'-x, -y, -z'
'x, -y, z-1/2'
'-x+1/2, -y+1/2, -z'
'x+1/2, -y+1/2, z-1/2'

loop_
_atom_site_label
_atom_site_type_symbol
_atom_site_fract_x
_atom_site_fract_y
_atom_site_fract_z
_atom_site_U_iso_or_equiv
_atom_site_adp_type
_atom_site_occupancy
_atom_site_symmetry_multiplicity
_atom_site_calc_flag
_atom_site_refinement_flags
N1 N 0.42080(7) -0.1817(2) 0.17449(10) 0.0512(4) Uani 1 1 d .
C1 C 0.41974(9) -0.2568(3) 0.26098(13) 0.0656(6) Uani 1 1 d .
H1 H 0.4348 -0.3742 0.2636 0.098 Uiso 1 1 calc R
H2 H 0.3805 -0.2592 0.2703 0.098 Uiso 1 1 calc R
H3 H 0.4432 -0.1867 0.3063 0.098 Uiso 1 1 calc R
C2 C 0.42998(7) -0.2878(2) 0.10888(12) 0.0482(5) Uani 1 1 d .
O1 O 0.43976(6) -0.44536(18) 0.11826(9) 0.0646(4) Uani 1 1 d .
N2 N 0.42719(6) -0.2120(2) 0.02537(10) 0.0535(4) Uani 1 1 d .
C3 C 0.42894(11) -0.3306(3) -0.04832(15) 0.0749(7) Uani 1 1 d .
H4 H 0.4684 -0.3636 -0.0481 0.112 Uiso 1 1 calc R
H5 H 0.4130 -0.2729 -0.1033 0.112 Uiso 1 1 calc R
H6 H 0.4065 -0.4337 -0.0423 0.112 Uiso 1 1 calc R
C4 C 0.42925(8) -0.0319(3) 0.01189(15) 0.0598(6) Uani 1 1 d .
O2 O 0.42980(7) 0.0272(2) -0.06090(11) 0.0854(6) Uani 1 1 d .
C5 C 0.43312(9) 0.0799(3) 0.09202(15) 0.0630(6) Uani 1 1 d .
H7 H 0.4166 0.1942 0.0744 0.076 Uiso 1 1 calc R
H8 H 0.4736 0.0968 0.1192 0.076 Uiso 1 1 calc R
C6 C 0.40200(8) 0.0010(2) 0.15897(13) 0.0519(5) Uani 1 1 d .
H9 H 0.4138 0.0653 0.2149 0.062 Uiso 1 1 calc R
C7 C 0.33714(8) 0.0170(2) 0.13105(12) 0.0473(4) Uani 1 1 d .
C8 C 0.29999(9) -0.0998(3) 0.08923(14) 0.0593(5) Uani 1 1 d .
H10 H 0.3103 -0.2121 0.0742 0.071 Uiso 1 1 calc R
C9 C 0.23994(9) -0.0299(3) 0.06912(15) 0.0624(6) Uani 1 1 d .
H11 H 0.2141 -0.1004 0.0970 0.075 Uiso 1 1 calc R
H12 H 0.2251 -0.0259 0.0056 0.075 Uiso 1 1 calc R
C10 C 0.24672(8) 0.1498(2) 0.10780(12) 0.0500(5) Uani 1 1 d .
C11 C 0.20619(9) 0.2798(3) 0.11208(14) 0.0622(6) Uani 1 1 d .
H13 H 0.1673 0.2625 0.0864 0.075 Uiso 1 1 calc R
C12 C 0.22393(11) 0.4338(3) 0.15443(16) 0.0709(6) Uani 1 1 d .
H14 H 0.1968 0.5211 0.1581 0.085 Uiso 1 1 calc R
C13 C 0.28134(11) 0.4616(3) 0.19168(15) 0.0685(6) Uani 1 1 d .
H15 H 0.2925 0.5671 0.2205 0.082 Uiso 1 1 calc R
C14 C 0.32267(9) 0.3352(3) 0.18699(14) 0.0586(5) Uani 1 1 d .
H16 H 0.3615 0.3551 0.2117 0.070 Uiso 1 1 calc R
C15 C 0.30511(8) 0.1779(2) 0.14473(12) 0.0464(5) Uani 1 1 d .
O3 O 0.5000 0.3227(3) 0.2500 0.0959(8) Uiso 1 2 d S

loop_
_atom_site_aniso_label
_atom_site_aniso_U_11
_atom_site_aniso_U_22
_atom_site_aniso_U_33
_atom_site_aniso_U_23
_atom_site_aniso_U_13
_atom_site_aniso_U_12
N1 0.0523(9) 0.0541(10) 0.0484(9) -0.0029(7) 0.0126(7) 0.0064(7)
C1 0.0681(14) 0.0801(15) 0.0502(12) -0.0005(11) 0.0156(10) 0.0077(11)
C2 0.0426(10) 0.0498(11) 0.0519(11) -0.0029(9) 0.0088(8) 0.0018(8)
O1 0.0773(10) 0.0539(9) 0.0638(9) -0.0014(7) 0.0171(7) 0.0105(7)
N2 0.0520(9) 0.0616(10) 0.0499(9) 0.0019(8) 0.0173(7) 0.0057(7)
C3 0.0761(16) 0.0976(18) 0.0540(13) -0.0105(12) 0.0203(11) 0.0061(12)
C4 0.0401(10) 0.0755(15) 0.0677(13) 0.0181(11) 0.0204(9) 0.0100(9)
O2 0.0771(11) 0.1031(13) 0.0845(12) 0.0417(10) 0.0366(9) 0.0244(9)
C5 0.0502(12) 0.0536(12) 0.0895(16) 0.0070(11) 0.0242(10) 0.0023(9)
C6 0.0466(11) 0.0484(11) 0.0613(12) -0.0101(9) 0.0122(8) -0.0008(8)
C7 0.0469(10) 0.0464(10) 0.0513(10) -0.0054(9) 0.0161(8) -0.0028(8)
C8 0.0542(12) 0.0507(11) 0.0745(14) -0.0158(10) 0.0160(10) -0.0043(9)
C9 0.0493(12) 0.0680(13) 0.0709(14) -0.0126(11) 0.0139(10) -0.0091(9)
C10 0.0483(11) 0.0576(12) 0.0477(10) 0.0007(9) 0.0180(8) 0.0003(8)
C11 0.0524(11) 0.0761(15) 0.0627(13) 0.0075(11) 0.0226(9) 0.0104(10)
C12 0.0785(17) 0.0673(15) 0.0741(15) 0.0021(12) 0.0329(12) 0.0203(12)
C13 0.0858(17) 0.0536(13) 0.0722(14) -0.0109(11) 0.0305(12) 0.0040(11)
C14 0.0613(13) 0.0526(12) 0.0637(13) -0.0099(10) 0.0166(10) -0.0034(9)
C15 0.0479(10) 0.0484(11) 0.0452(10) -0.0005(8) 0.0150(8) 0.0005(8)

loop_
_atom_type_symbol
_atom_type_description
_atom_type_scat_dispersion_real
_atom_type_scat_dispersion_imag
_atom_type_scat_source
C C 0.0033 0.0016 'International Tables Vol C Tables 4.2.6.8 and 6.1.1.4'
H H 0.0000 0.0000 'International Tables Vol C Tables 4.2.6.8 and 6.1.1.4'
N N 0.0061 0.0033 'International Tables Vol C Tables 4.2.6.8 and 6.1.1.4'
O O 0.0106 0.0060 'International Tables Vol C Tables 4.2.6.8 and 6.1.1.4'

loop_
_geom_angle_atom_site_label_1
_geom_angle_atom_site_label_2
_geom_angle_atom_site_label_3
_geom_angle
C2 N1 C1 118.90(16)
C2 N1 C6 122.55(16)
C1 N1 C6 117.71(15)
N1 C1 H1 109.5
N1 C1 H2 109.5
H1 C1 H2 109.5
N1 C1 H3 109.5
H1 C1 H3 109.5
H2 C1 H3 109.5
O1 C2 N1 123.80(17)
O1 C2 N2 119.17(16)
N1 C2 N2 117.02(16)
C4 N2 C2 123.27(16)
C4 N2 C3 119.38(18)
C2 N2 C3 116.97(17)
N2 C3 H4 109.5
N2 C3 H5 109.5
H4 C3 H5 109.5
N2 C3 H6 109.5
H4 C3 H6 109.5
H5 C3 H6 109.5
O2 C4 N2 120.9(2)
O2 C4 C5 122.9(2)
N2 C4 C5 116.20(18)
C4 C5 C6 112.28(17)
C4 C5 H7 109.1
C6 C5 H7 109.1
C4 C5 H8 109.1
C6 C5 H8 109.1
H7 C5 H8 107.9
N1 C6 C5 108.68(15)
N1 C6 C7 112.31(15)
C5 C6 C7 112.02(17)
N1 C6 H9 107.9
C5 C6 H9 107.9
C7 C6 H9 107.9
C8 C7 C15 108.75(17)
C8 C7 C6 128.30(17)
C15 C7 C6 122.92(15)
C7 C8 C9 111.78(17)
C7 C8 H10 124.1
C9 C8 H10 124.1
C8 C9 C10 102.92(16)
C8 C9 H11 111.2
C10 C9 H11 111.2
C8 C9 H12 111.2
C10 C9 H12 111.2
H11 C9 H12 109.1
C11 C10 C15 120.14(19)
C11 C10 C9 130.98(19)
C15 C10 C9 108.88(16)
C12 C11 C10 119.2(2)
C12 C11 H13 120.4
C10 C11 H13 120.4
C11 C12 C13 120.9(2)
C11 C12 H14 119.6
C13 C12 H14 119.6
C12 C13 C14 121.0(2)
C12 C13 H15 119.5
C14 C13 H15 119.5
C13 C14 C15 118.6(2)
C13 C14 H16 120.7
C15 C14 H16 120.7
C14 C15 C10 120.13(17)
C14 C15 C7 132.17(17)
C10 C15 C7 107.67(16)

loop_
_geom_bond_atom_site_label_1
_geom_bond_atom_site_label_2
_geom_bond_distance
N1 C2 1.341(2)
N1 C1 1.450(2)
N1 C6 1.466(2)
C1 H1 0.9600
C1 H2 0.9600
C1 H3 0.9600
C2 O1 1.225(2)
C2 N2 1.396(2)
N2 C4 1.390(3)
N2 C3 1.455(3)
C3 H4 0.9600
C3 H5 0.9600
C3 H6 0.9600
C4 O2 1.207(2)
C4 C5 1.484(3)
C5 C6 1.499(3)
C5 H7 0.9700
C5 H8 0.9700
C6 C7 1.505(3)
C6 H9 0.9800
C7 C8 1.322(3)
C7 C15 1.474(2)
C8 C9 1.483(3)
C8 H10 0.9300
C9 C10 1.488(3)
C9 H11 0.9700
C9 H12 0.9700
C10 C11 1.385(3)
C10 C15 1.395(3)
C11 C12 1.367(3)
C11 H13 0.9300
C12 C13 1.375(3)
C12 H14 0.9300
C13 C14 1.379(3)
C13 H15 0.9300
C14 C15 1.386(3)
C14 H16 0.9300

loop_
_geom_torsion_atom_site_label_1
_geom_torsion_atom_site_label_2
_geom_torsion_atom_site_label_3
_geom_torsion_atom_site_label_4
_geom_torsion
C1 N1 C2 O1 -2.8(3)
C6 N1 C2 O1 -172.06(17)
C1 N1 C2 N2 176.25(15)
C6 N1 C2 N2 7.0(2)
O1 C2 N2 C4 -165.25(17)
N1 C2 N2 C4 15.6(2)
O1 C2 N2 C3 7.6(2)
N1 C2 N2 C3 -171.55(16)
C2 N2 C4 O2 176.02(17)
C3 N2 C4 O2 3.4(3)
C2 N2 C4 C5 -1.6(3)
C3 N2 C4 C5 -174.20(16)
O2 C4 C5 C6 150.08(19)
N2 C4 C5 C6 -32.4(2)
C2 N1 C6 C5 -39.4(2)
C1 N1 C6 C5 151.21(17)
C2 N1 C6 C7 85.1(2)
C1 N1 C6 C7 -84.28(19)
C4 C5 C6 N1 50.0(2)
C4 C5 C6 C7 -74.7(2)
N1 C6 C7 C8 -27.2(3)
C5 C6 C7 C8 95.5(2)
N1 C6 C7 C15 155.36(16)
C5 C6 C7 C15 -82.0(2)
C15 C7 C8 C9 1.0(2)
C6 C7 C8 C9 -176.75(18)
C7 C8 C9 C10 -1.1(2)
C8 C9 C10 C11 -178.6(2)
C8 C9 C10 C15 0.8(2)
C15 C10 C11 C12 -1.4(3)
C9 C10 C11 C12 178.0(2)
C10 C11 C12 C13 0.7(3)
C11 C12 C13 C14 0.3(3)
C12 C13 C14 C15 -0.8(3)
C13 C14 C15 C10 0.1(3)
C13 C14 C15 C7 -177.69(19)
C11 C10 C15 C14 0.9(3)
C9 C10 C15 C14 -178.56(18)
C11 C10 C15 C7 179.24(16)
C9 C10 C15 C7 -0.2(2)
C8 C7 C15 C14 177.6(2)
C6 C7 C15 C14 -4.5(3)
C8 C7 C15 C10 -0.5(2)
C6 C7 C15 C10 177.43(17)
